data_4503286
loop_
_publ_author_name
'Wang, Xin-Yi'
'Sevov, Slavi C.'

_publ_section_title
;
 A Series of Guest-Defined Metal-Complex/Disulfonate Frameworks of
 Hydrogen-Bonded [Co(en)2(ox)]+and 2,6-Naphtalenedisulfonate
;
_journal_issue 4
_journal_name_full 'Crystal Growth &amp; Design'
_journal_page_first 1265
_journal_paper_doi 10.1021/cg700968q
_journal_volume 8
_journal_year 2008
_chemical_formula_sum 'C13 H25 Co N4 O8 S2'
_chemical_formula_weight 488.42
_chemical_name_common CoEnOX-26NDS-DMSO
_chemical_name_systematic
; 
 ? 
;
_space_group_IT_number 14
_symmetry_cell_setting monoclinic
_symmetry_space_group_name_Hall '-P 2ybc'
_symmetry_space_group_name_H-M 'P 1 21/c 1'
_atom_sites_solution_hydrogens geom
_atom_sites_solution_primary direct
_atom_sites_solution_secondary difmap
_audit_creation_method SHELXL-97
_cell_angle_alpha 90.00
_cell_angle_beta 93.088(3)
_cell_angle_gamma 90.00
_cell_formula_units_Z 4
_cell_length_a 6.3976(3)
_cell_length_b 11.8749(6)
_cell_length_c 25.1729(12)
_cell_measurement_temperature 100(2)
_cell_volume 1909.63(16)
_computing_cell_refinement 'Bruker SMART'
_computing_data_collection 'Bruker SMART'
_computing_data_reduction 'Bruker SHELXTL-V5.1'
_computing_molecular_graphics Diomand
_computing_publication_material 'SHELXL-97 (Sheldrick, 1997)'
_computing_structure_refinement 'SHELXL-97 (Sheldrick, 1997)'
_computing_structure_solution 'SHELXS-97 (Sheldrick, 1990)'
_diffrn_ambient_temperature 100(2)
_diffrn_measured_fraction_theta_full 0.997
_diffrn_measured_fraction_theta_max 0.997
_diffrn_measurement_device_type 'CCD area detector'
_diffrn_measurement_method 'phi and omega scans'
_diffrn_radiation_monochromator graphite
_diffrn_radiation_source 'fine-focus sealed tube'
_diffrn_radiation_type MoK\a
_diffrn_radiation_wavelength 0.71073
_diffrn_reflns_av_R_equivalents 0.0517
_diffrn_reflns_av_sigmaI/netI 0.0395
_diffrn_reflns_limit_h_max 8
_diffrn_reflns_limit_h_min -7
_diffrn_reflns_limit_k_max 15
_diffrn_reflns_limit_k_min -15
_diffrn_reflns_limit_l_max 32
_diffrn_reflns_limit_l_min -30
_diffrn_reflns_number 22207
_diffrn_reflns_theta_full 27.15
_diffrn_reflns_theta_max 27.15
_diffrn_reflns_theta_min 1.62
_exptl_absorpt_coefficient_mu 1.168
_exptl_absorpt_correction_T_max 0.9123
_exptl_absorpt_correction_T_min 0.8351
_exptl_absorpt_correction_type multi-scan
_exptl_absorpt_process_details 'Blessing, R.H. (1995) Acta Cryst. A51, 33-38'
_exptl_crystal_colour Red
_exptl_crystal_density_diffrn 1.699
_exptl_crystal_density_meas ?
_exptl_crystal_density_method 'not measured'
_exptl_crystal_description Plate
_exptl_crystal_F_000 1016
_exptl_crystal_size_max 0.16
_exptl_crystal_size_mid 0.12
_exptl_crystal_size_min 0.08
_refine_diff_density_max 0.479
_refine_diff_density_min -0.505
_refine_diff_density_rms 0.081
_refine_ls_extinction_method none
_refine_ls_goodness_of_fit_ref 1.006
_refine_ls_hydrogen_treatment constr
_refine_ls_matrix_type full
_refine_ls_number_parameters 253
_refine_ls_number_reflns 4226
_refine_ls_number_restraints 0
_refine_ls_restrained_S_all 1.006
_refine_ls_R_factor_all 0.0488
_refine_ls_R_factor_gt 0.0342
_refine_ls_shift/su_max 0.000
_refine_ls_shift/su_mean 0.000
_refine_ls_structure_factor_coef Fsqd
_refine_ls_weighting_details 'calc w=1/[\s^2^(Fo^2^)+(0.0373P)^2^+1.8024P] where P=(Fo^2^+2Fc^2^)/3'
_refine_ls_weighting_scheme calc
_refine_ls_wR_factor_gt 0.0758
_refine_ls_wR_factor_ref 0.0826
_reflns_number_gt 3403
_reflns_number_total 4226
_reflns_threshold_expression >2sigma(I)
_cod_data_source_file cg700968q-file001.cif
_cod_data_source_block CoEnOx-26NDS-DMSO
_cod_depositor_comments
;
The following automatic conversions were performed:

'_exptl_crystal_density_meas' value 'not measured' was changed to '?'
- the value is perceived as not measured.

Automatic conversion script
Id: cif_fix_values 3008 2015-01-20 13:52:24Z robertas 
;
_cod_original_sg_symbol_H-M P2(1)/c
_cod_database_code 4503286

loop_
_symmetry_equiv_pos_as_xyz
'x, y, z'
'-x, y+1/2, -z+1/2'
'-x, -y, -z'
'x, -y-1/2, z-1/2'

loop_
_atom_site_label
_atom_site_type_symbol
_atom_site_fract_x
_atom_site_fract_y
_atom_site_fract_z
_atom_site_U_iso_or_equiv
_atom_site_adp_type
_atom_site_occupancy
_atom_site_symmetry_multiplicity
_atom_site_calc_flag
_atom_site_refinement_flags
Co1 Co 0.16429(5) 0.35726(3) -0.257247(12) 0.00849(9) Uani 1 1 d .
N1 N 0.0037(3) 0.30125(16) -0.31934(8) 0.0115(4) Uani 1 1 d .
H1B H 0.0844 0.2523 -0.3378 0.014 Uiso 1 1 calc R
H1C H -0.1117 0.2627 -0.3088 0.014 Uiso 1 1 calc R
N2 N 0.1700(3) 0.50015(16) -0.29454(7) 0.0110(4) Uani 1 1 d .
H2A H 0.0760 0.5493 -0.2807 0.013 Uiso 1 1 calc R
H2B H 0.3014 0.5315 -0.2905 0.013 Uiso 1 1 calc R
N3 N 0.3141(3) 0.42030(17) -0.19455(8) 0.0118(4) Uani 1 1 d .
H3B H 0.4198 0.3722 -0.1829 0.014 Uiso 1 1 calc R
H3C H 0.3732 0.4882 -0.2030 0.014 Uiso 1 1 calc R
N4 N -0.0890(3) 0.39176(16) -0.22208(8) 0.0105(4) Uani 1 1 d .
H4B H -0.1867 0.4221 -0.2461 0.013 Uiso 1 1 calc R
H4C H -0.1438 0.3269 -0.2085 0.013 Uiso 1 1 calc R
S1 S 0.31018(9) -0.26661(5) 0.10019(2) 0.01196(13) Uani 1 1 d .
S2 S 0.27687(13) 0.29336(6) 0.05291(3) 0.02948(18) Uani 1 1 d .
O1 O 0.0874(3) -0.25714(15) 0.08819(7) 0.0201(4) Uani 1 1 d .
O2 O 0.3684(3) -0.24484(15) 0.15622(7) 0.0167(4) Uani 1 1 d .
O3 O 0.4023(3) -0.37052(15) 0.08178(7) 0.0212(4) Uani 1 1 d .
O4 O 0.1694(2) 0.20884(13) -0.22666(6) 0.0108(3) Uani 1 1 d .
O5 O 0.4245(2) 0.31690(13) -0.28667(6) 0.0115(3) Uani 1 1 d .
O6 O 0.3707(2) 0.05462(13) -0.22583(7) 0.0136(4) Uani 1 1 d .
O7 O 0.6458(2) 0.17101(14) -0.28681(7) 0.0136(4) Uani 1 1 d .
O8 O 0.1537(4) 0.3283(2) 0.09948(9) 0.0502(7) Uani 1 1 d .
C1 C 0.3053(4) -0.1016(2) 0.02501(9) 0.0117(5) Uani 1 1 d .
H1A H 0.1631 -0.1225 0.0182 0.014 Uiso 1 1 calc R
C2 C 0.4245(3) -0.15628(19) 0.06377(9) 0.0108(5) Uani 1 1 d .
C3 C 0.6385(4) -0.1291(2) 0.07370(9) 0.0124(5) Uani 1 1 d .
H3A H 0.7202 -0.1680 0.1005 0.015 Uiso 1 1 calc R
C4 C 0.2736(4) 0.0465(2) -0.04440(9) 0.0124(5) Uani 1 1 d .
H4A H 0.1293 0.0293 -0.0506 0.015 Uiso 1 1 calc R
C5 C 0.3928(3) -0.0140(2) -0.00504(9) 0.0110(5) Uani 1 1 d .
C6 C -0.0644(4) 0.3964(2) -0.35436(10) 0.0145(5) Uani 1 1 d .
H6A H -0.1930 0.4314 -0.3416 0.017 Uiso 1 1 calc R
H6B H -0.0935 0.3699 -0.3913 0.017 Uiso 1 1 calc R
C7 C 0.1141(4) 0.4803(2) -0.35198(9) 0.0135(5) Uani 1 1 d .
H7A H 0.2356 0.4496 -0.3700 0.016 Uiso 1 1 calc R
H7B H 0.0701 0.5515 -0.3697 0.016 Uiso 1 1 calc R
C8 C 0.1654(4) 0.4366(2) -0.15191(9) 0.0142(5) Uani 1 1 d .
H8A H 0.2186 0.4949 -0.1265 0.017 Uiso 1 1 calc R
H8B H 0.1477 0.3654 -0.1322 0.017 Uiso 1 1 calc R
C9 C -0.0410(4) 0.4732(2) -0.17837(9) 0.0138(5) Uani 1 1 d .
H9A H -0.1524 0.4721 -0.1526 0.017 Uiso 1 1 calc R
H9B H -0.0299 0.5505 -0.1927 0.017 Uiso 1 1 calc R
C10 C 0.4843(3) 0.21717(19) -0.27365(9) 0.0104(5) Uani 1 1 d .
C11 C 0.3321(3) 0.15267(19) -0.23862(9) 0.0104(5) Uani 1 1 d .
C12 C 0.2123(5) 0.3927(3) 0.00214(11) 0.0301(7) Uani 1 1 d .
H12A H 0.0682 0.3800 -0.0117 0.045 Uiso 1 1 calc R
H12B H 0.3080 0.3840 -0.0267 0.045 Uiso 1 1 calc R
H12C H 0.2250 0.4690 0.0168 0.045 Uiso 1 1 calc R
C13 C 0.5368(5) 0.3409(3) 0.06772(15) 0.0444(9) Uani 1 1 d .
H13A H 0.6025 0.2943 0.0961 0.067 Uiso 1 1 calc R
H13B H 0.5339 0.4195 0.0794 0.067 Uiso 1 1 calc R
H13C H 0.6174 0.3350 0.0358 0.067 Uiso 1 1 calc R

loop_
_atom_site_aniso_label
_atom_site_aniso_U_11
_atom_site_aniso_U_22
_atom_site_aniso_U_33
_atom_site_aniso_U_23
_atom_site_aniso_U_13
_atom_site_aniso_U_12
Co1 0.00854(15) 0.00639(16) 0.01060(16) 0.00085(12) 0.00111(11) 0.00009(11)
N1 0.0137(9) 0.0071(10) 0.0139(10) -0.0002(8) 0.0031(8) -0.0001(7)
N2 0.0106(9) 0.0094(10) 0.0128(10) -0.0004(8) 0.0009(7) -0.0015(7)
N3 0.0113(9) 0.0102(10) 0.0141(10) 0.0021(8) 0.0012(8) 0.0005(7)
N4 0.0117(9) 0.0082(9) 0.0117(10) 0.0009(8) 0.0015(7) -0.0007(7)
S1 0.0129(3) 0.0107(3) 0.0123(3) 0.0022(2) 0.0011(2) -0.0009(2)
S2 0.0474(5) 0.0162(4) 0.0261(4) -0.0020(3) 0.0139(3) -0.0041(3)
O1 0.0141(8) 0.0225(10) 0.0235(10) 0.0089(8) -0.0006(7) -0.0043(7)
O2 0.0198(9) 0.0188(9) 0.0115(9) 0.0027(7) 0.0005(7) -0.0038(7)
O3 0.0303(10) 0.0104(9) 0.0238(10) 0.0012(8) 0.0087(8) 0.0003(7)
O4 0.0105(8) 0.0092(8) 0.0130(8) 0.0002(7) 0.0022(6) 0.0004(6)
O5 0.0116(8) 0.0075(8) 0.0157(9) 0.0021(7) 0.0035(6) 0.0003(6)
O6 0.0125(8) 0.0075(8) 0.0206(9) 0.0024(7) -0.0004(7) -0.0001(6)
O7 0.0119(8) 0.0103(8) 0.0188(9) -0.0003(7) 0.0031(7) 0.0020(6)
O8 0.089(2) 0.0286(13) 0.0375(14) 0.0065(11) 0.0407(13) 0.0010(12)
C1 0.0115(11) 0.0125(12) 0.0113(11) -0.0026(10) 0.0021(9) -0.0013(9)
C2 0.0149(11) 0.0092(11) 0.0084(11) -0.0008(9) 0.0017(9) 0.0003(9)
C3 0.0139(11) 0.0127(12) 0.0105(11) 0.0009(9) -0.0007(9) 0.0035(9)
C4 0.0101(11) 0.0147(12) 0.0124(12) -0.0009(10) 0.0005(9) -0.0010(9)
C5 0.0131(11) 0.0111(12) 0.0088(11) -0.0018(9) 0.0009(9) 0.0007(9)
C6 0.0193(12) 0.0104(12) 0.0133(12) 0.0010(10) -0.0042(9) -0.0023(9)
C7 0.0192(12) 0.0113(12) 0.0101(11) 0.0005(9) 0.0003(9) -0.0019(9)
C8 0.0176(12) 0.0151(12) 0.0099(12) -0.0003(10) 0.0000(9) -0.0022(9)
C9 0.0168(12) 0.0103(12) 0.0147(12) -0.0016(10) 0.0038(9) -0.0017(9)
C10 0.0128(11) 0.0080(11) 0.0103(11) -0.0008(9) 0.0006(9) -0.0005(9)
C11 0.0107(10) 0.0081(11) 0.0121(11) -0.0018(9) -0.0018(8) -0.0043(9)
C12 0.0301(15) 0.0356(17) 0.0244(15) -0.0003(13) 0.0006(12) 0.0025(13)
C13 0.045(2) 0.043(2) 0.043(2) -0.0084(17) -0.0133(16) 0.0084(16)

loop_
_atom_type_symbol
_atom_type_description
_atom_type_scat_dispersion_real
_atom_type_scat_dispersion_imag
_atom_type_scat_source
C C 0.0033 0.0016 'International Tables Vol C Tables 4.2.6.8 and 6.1.1.4'
H H 0.0000 0.0000 'International Tables Vol C Tables 4.2.6.8 and 6.1.1.4'
N N 0.0061 0.0033 'International Tables Vol C Tables 4.2.6.8 and 6.1.1.4'
O O 0.0106 0.0060 'International Tables Vol C Tables 4.2.6.8 and 6.1.1.4'
S S 0.1246 0.1234 'International Tables Vol C Tables 4.2.6.8 and 6.1.1.4'
Co Co 0.3494 0.9721 'International Tables Vol C Tables 4.2.6.8 and 6.1.1.4'

loop_
_geom_angle_atom_site_label_1
_geom_angle_atom_site_label_2
_geom_angle_atom_site_label_3
_geom_angle
_geom_angle_site_symmetry_1
_geom_angle_site_symmetry_3
O5 Co1 O4 85.94(7) . .
O5 Co1 N4 175.12(8) . .
O4 Co1 N4 90.43(7) . .
O5 Co1 N2 89.56(7) . .
O4 Co1 N2 174.17(7) . .
N4 Co1 N2 94.26(8) . .
O5 Co1 N1 92.07(8) . .
O4 Co1 N1 90.30(7) . .
N4 Co1 N1 91.20(8) . .
N2 Co1 N1 86.16(8) . .
O5 Co1 N3 90.54(7) . .
O4 Co1 N3 91.77(8) . .
N4 Co1 N3 86.32(8) . .
N2 Co1 N3 91.98(8) . .
N1 Co1 N3 176.78(8) . .
C6 N1 Co1 110.06(14) . .
C6 N1 H1B 109.6 . .
Co1 N1 H1B 109.6 . .
C6 N1 H1C 109.6 . .
Co1 N1 H1C 109.6 . .
H1B N1 H1C 108.2 . .
C7 N2 Co1 108.73(14) . .
C7 N2 H2A 109.9 . .
Co1 N2 H2A 109.9 . .
C7 N2 H2B 109.9 . .
Co1 N2 H2B 109.9 . .
H2A N2 H2B 108.3 . .
C8 N3 Co1 109.18(14) . .
C8 N3 H3B 109.8 . .
Co1 N3 H3B 109.8 . .
C8 N3 H3C 109.8 . .
Co1 N3 H3C 109.8 . .
H3B N3 H3C 108.3 . .
C9 N4 Co1 109.43(14) . .
C9 N4 H4B 109.8 . .
Co1 N4 H4B 109.8 . .
C9 N4 H4C 109.8 . .
Co1 N4 H4C 109.8 . .
H4B N4 H4C 108.2 . .
O1 S1 O3 114.31(11) . .
O1 S1 O2 112.64(11) . .
O3 S1 O2 111.77(11) . .
O1 S1 C2 105.27(11) . .
O3 S1 C2 106.00(11) . .
O2 S1 C2 106.05(10) . .
O8 S2 C12 105.45(14) . .
O8 S2 C13 105.81(17) . .
C12 S2 C13 96.84(16) . .
C11 O4 Co1 112.23(14) . .
C10 O5 Co1 112.66(14) . .
C2 C1 C5 120.5(2) . .
C2 C1 H1A 119.8 . .
C5 C1 H1A 119.8 . .
C1 C2 C3 120.9(2) . .
C1 C2 S1 119.20(18) . .
C3 C2 S1 119.83(17) . .
C4 C3 C2 119.4(2) 3_655 .
C4 C3 H3A 120.3 3_655 .
C2 C3 H3A 120.3 . .
C3 C4 C5 121.4(2) 3_655 .
C3 C4 H4A 119.3 3_655 .
C5 C4 H4A 119.3 . .
C4 C5 C1 122.2(2) . .
C4 C5 C5 119.0(3) . 3_655
C1 C5 C5 118.8(3) . 3_655
N1 C6 C7 106.29(18) . .
N1 C6 H6A 110.5 . .
C7 C6 H6A 110.5 . .
N1 C6 H6B 110.5 . .
C7 C6 H6B 110.5 . .
H6A C6 H6B 108.7 . .
N2 C7 C6 106.50(19) . .
N2 C7 H7A 110.4 . .
C6 C7 H7A 110.4 . .
N2 C7 H7B 110.4 . .
C6 C7 H7B 110.4 . .
H7A C7 H7B 108.6 . .
N3 C8 C9 107.32(18) . .
N3 C8 H8A 110.3 . .
C9 C8 H8A 110.3 . .
N3 C8 H8B 110.3 . .
C9 C8 H8B 110.3 . .
H8A C8 H8B 108.5 . .
N4 C9 C8 106.28(19) . .
N4 C9 H9A 110.5 . .
C8 C9 H9A 110.5 . .
N4 C9 H9B 110.5 . .
C8 C9 H9B 110.5 . .
H9A C9 H9B 108.7 . .
O7 C10 O5 125.9(2) . .
O7 C10 C11 119.7(2) . .
O5 C10 C11 114.45(19) . .
O6 C11 O4 125.7(2) . .
O6 C11 C10 119.6(2) . .
O4 C11 C10 114.70(19) . .
S2 C12 H12A 109.5 . .
S2 C12 H12B 109.5 . .
H12A C12 H12B 109.5 . .
S2 C12 H12C 109.5 . .
H12A C12 H12C 109.5 . .
H12B C12 H12C 109.5 . .
S2 C13 H13A 109.5 . .
S2 C13 H13B 109.5 . .
H13A C13 H13B 109.5 . .
S2 C13 H13C 109.5 . .
H13A C13 H13C 109.5 . .
H13B C13 H13C 109.5 . .

loop_
_geom_bond_atom_site_label_1
_geom_bond_atom_site_label_2
_geom_bond_distance
_geom_bond_site_symmetry_2
Co1 O5 1.9188(16) .
Co1 O4 1.9228(16) .
Co1 N4 1.9317(19) .
Co1 N2 1.941(2) .
Co1 N1 1.9413(19) .
Co1 N3 1.9512(19) .
N1 C6 1.484(3) .
N1 H1B 0.9200 .
N1 H1C 0.9200 .
N2 C7 1.489(3) .
N2 H2A 0.9200 .
N2 H2B 0.9200 .
N3 C8 1.485(3) .
N3 H3B 0.9200 .
N3 H3C 0.9200 .
N4 C9 1.485(3) .
N4 H4B 0.9200 .
N4 H4C 0.9200 .
S1 O1 1.4450(17) .
S1 O3 1.4542(18) .
S1 O2 1.4624(18) .
S1 C2 1.779(2) .
S2 O8 1.506(2) .
S2 C12 1.772(3) .
S2 C13 1.776(4) .
O4 C11 1.286(3) .
O5 C10 1.282(3) .
O6 C11 1.229(3) .
O7 C10 1.231(3) .
C1 C2 1.369(3) .
C1 C5 1.419(3) .
C1 H1A 0.9500 .
C2 C3 1.415(3) .
C3 C4 1.367(3) 3_655
C3 H3A 0.9500 .
C4 C3 1.367(3) 3_655
C4 C5 1.413(3) .
C4 H4A 0.9500 .
C5 C5 1.421(4) 3_655
C6 C7 1.514(3) .
C6 H6A 0.9900 .
C6 H6B 0.9900 .
C7 H7A 0.9900 .
C7 H7B 0.9900 .
C8 C9 1.510(3) .
C8 H8A 0.9900 .
C8 H8B 0.9900 .
C9 H9A 0.9900 .
C9 H9B 0.9900 .
C10 C11 1.551(3) .
C12 H12A 0.9800 .
C12 H12B 0.9800 .
C12 H12C 0.9800 .
C13 H13A 0.9800 .
C13 H13B 0.9800 .
C13 H13C 0.9800 .
